data_4317293
loop_
_publ_author_name
'Behrouz Notash'
'Nasser Safari'
'Hamid Reza Khavasi'

_publ_section_title
;
 Anion-Directed Self-Assembly in Coordination Networks: Architectural
 Control via Cooperative Noncovalent Interactions
;
_journal_name_full 'Inorganic Chemistry'
_journal_page_first 11415
_journal_page_last 11420
_journal_paper_doi 10.1021/ic101387c
_journal_volume 49
_journal_year 2010
_chemical_formula_moiety 'C10 H10 Cl2 Hg1 N4'
_chemical_formula_sum 'C10 H10 Cl2 Hg N4'
_chemical_formula_weight 457.71
_chemical_name_systematic
;
 ?
;
_space_group_IT_number 14
_symmetry_cell_setting monoclinic
_symmetry_space_group_name_Hall '-P 2ybc'
_symmetry_space_group_name_H-M 'P 1 21/c 1'
_atom_sites_solution_hydrogens geom
_atom_sites_solution_primary direct
_atom_sites_solution_secondary difmap
_audit_creation_method SHELXL-97
_cell_angle_alpha 90.00
_cell_angle_beta 101.002(6)
_cell_angle_gamma 90.00
_cell_formula_units_Z 4
_cell_length_a 11.0005(7)
_cell_length_b 8.8159(7)
_cell_length_c 15.8694(12)
_cell_measurement_reflns_used 2411
_cell_measurement_temperature 298(2)
_cell_measurement_theta_max 29.25
_cell_measurement_theta_min 2.62
_cell_volume 1510.72(19)
_computing_cell_refinement 'X-Area 1.31 (Stoe & Cie GmbH, 2005)'
_computing_data_collection 'X-Area 1.31 (Stoe & Cie GmbH, 2005)'
_computing_data_reduction 'X-Area 1.31 (Stoe & Cie GmbH, 2005)'
_computing_molecular_graphics 'ORTEP-3 for Windows (Farrugia, 1997)'
_computing_publication_material 'WinGX (Farrugia, 1999)'
_computing_structure_refinement 'SHELXL-97 (Sheldrick, 1997)'
_computing_structure_solution 'SHELXS-97 (Sheldrick, 1990)'
_diffrn_ambient_temperature 298(2)
_diffrn_detector_area_resol_mean '0.15 mm'
_diffrn_measured_fraction_theta_full 0.975
_diffrn_measured_fraction_theta_max 0.975
_diffrn_measurement_device_type 'STOE IPDS II'
_diffrn_measurement_method 'rotation method'
_diffrn_radiation_monochromator graphite
_diffrn_radiation_source 'fine-focus sealed tube'
_diffrn_radiation_type MoK\a
_diffrn_radiation_wavelength 0.71073
_diffrn_reflns_av_R_equivalents 0.0930
_diffrn_reflns_av_sigmaI/netI 0.0538
_diffrn_reflns_limit_h_max 15
_diffrn_reflns_limit_h_min -11
_diffrn_reflns_limit_k_max 11
_diffrn_reflns_limit_k_min -12
_diffrn_reflns_limit_l_max 21
_diffrn_reflns_limit_l_min -21
_diffrn_reflns_number 9307
_diffrn_reflns_theta_full 29.25
_diffrn_reflns_theta_max 29.25
_diffrn_reflns_theta_min 2.62
_diffrn_standards_number 0
_exptl_absorpt_coefficient_mu 10.526
_exptl_absorpt_correction_T_max 0.1288
_exptl_absorpt_correction_T_min 0.0317
_exptl_absorpt_correction_type numerical
_exptl_absorpt_process_details 'shape of crystal determined optically'
_exptl_crystal_colour yellow
_exptl_crystal_density_diffrn 2.012
_exptl_crystal_density_method 'not measured'
_exptl_crystal_description block
_exptl_crystal_F_000 848
_exptl_crystal_size_max 0.50
_exptl_crystal_size_mid 0.49
_exptl_crystal_size_min 0.20
_refine_diff_density_max 1.582
_refine_diff_density_min -2.777
_refine_diff_density_rms 0.385
_refine_ls_extinction_method none
_refine_ls_goodness_of_fit_ref 1.064
_refine_ls_hydrogen_treatment constr
_refine_ls_matrix_type full
_refine_ls_number_parameters 154
_refine_ls_number_reflns 4008
_refine_ls_number_restraints 0
_refine_ls_restrained_S_all 1.064
_refine_ls_R_factor_all 0.0756
_refine_ls_R_factor_gt 0.0720
_refine_ls_shift/su_max 0.000
_refine_ls_shift/su_mean 0.000
_refine_ls_structure_factor_coef Fsqd
_refine_ls_weighting_details 'calc w=1/[\s^2^(Fo^2^)+(0.1111P)^2^+19.6634P] where P=(Fo^2^+2Fc^2^)/3'
_refine_ls_weighting_scheme calc
_refine_ls_wR_factor_gt 0.1992
_refine_ls_wR_factor_ref 0.2033
_reflns_number_gt 3728
_reflns_number_total 4008
_reflns_threshold_expression >2sigma(I)
_cod_data_source_file ic101387c_si_002.cif
_cod_data_source_block kh379-abs1
_cod_depositor_comments
;
The following automatic conversions were performed:

'_symmetry_cell_setting' value 'Monoclinic' changed to 'monoclinic'
according to the built-in table from CIF Core dictionary named
'cif_core.dic' version 2.4.1 from 2010-06-29.

Automatic conversion script
Id: cif_fix_values 1646 2011-03-28 12:23:43Z adriana 
;
_cod_original_formula_sum 'C10 H10 Cl2 Hg1 N4'
_cod_database_code 4317293

loop_
_symmetry_equiv_pos_as_xyz
'x, y, z'
'-x, y+1/2, -z+1/2'
'-x, -y, -z'
'x, -y-1/2, z-1/2'

loop_
_atom_site_label
_atom_site_type_symbol
_atom_site_fract_x
_atom_site_fract_y
_atom_site_fract_z
_atom_site_U_iso_or_equiv
_atom_site_adp_type
_atom_site_occupancy
_atom_site_symmetry_multiplicity
_atom_site_calc_flag
_atom_site_refinement_flags
_atom_site_disorder_assembly
_atom_site_disorder_group
C1 C 0.4236(11) 0.233(2) -0.1390(8) 0.060(3) Uani 1 1 d . . .
H1 H 0.4920 0.2749 -0.1029 0.072 Uiso 1 1 calc R . .
C2 C 0.4349(13) 0.195(2) -0.2183(10) 0.074(5) Uani 1 1 d . . .
H2 H 0.5089 0.2156 -0.2362 0.089 Uiso 1 1 calc R . .
C3 C 0.2391(10) 0.1047(14) -0.2455(7) 0.043(2) Uani 1 1 d . . .
H3 H 0.1734 0.0581 -0.2818 0.051 Uiso 1 1 calc R . .
C4 C 0.2249(9) 0.1491(12) -0.1620(6) 0.0362(19) Uani 1 1 d . . .
C5 C 0.0015(9) 0.0985(12) -0.1904(6) 0.0357(18) Uani 1 1 d . . .
H5A H 0.0104 0.0045 -0.2204 0.043 Uiso 1 1 calc R . .
H5B H -0.0195 0.1785 -0.2326 0.043 Uiso 1 1 calc R . .
C6 C -0.1001(9) 0.0825(10) -0.1382(6) 0.0330(17) Uani 1 1 d . . .
C7 C -0.1581(9) -0.0542(11) -0.1293(8) 0.039(2) Uani 1 1 d . . .
H7 H -0.1309 -0.1403 -0.1540 0.047 Uiso 1 1 calc R . .
C8 C -0.2884(10) 0.0546(13) -0.0493(8) 0.045(2) Uani 1 1 d . . .
H8 H -0.3522 0.0447 -0.0188 0.054 Uiso 1 1 calc R . .
C9 C -0.2365(11) 0.1939(12) -0.0540(9) 0.046(3) Uani 1 1 d . . .
H9 H -0.2640 0.2772 -0.0269 0.055 Uiso 1 1 calc R . .
C10 C -0.1423(10) 0.2089(11) -0.0999(8) 0.042(2) Uani 1 1 d . . .
H10 H -0.1072 0.3036 -0.1052 0.050 Uiso 1 1 calc R . .
N1 N 0.3195(8) 0.2157(14) -0.1085(6) 0.047(2) Uani 1 1 d . . .
N2 N 0.3437(9) 0.1282(17) -0.2726(7) 0.058(3) Uani 1 1 d . . .
N3 N 0.1160(8) 0.1346(11) -0.1327(6) 0.0377(17) Uani 1 1 d . . .
H3A H 0.1159 0.1473 -0.0789 0.045 Uiso 1 1 calc R . .
N4 N -0.2514(8) -0.0688(10) -0.0868(7) 0.0427(19) Uani 1 1 d . . .
Hg1 Hg 0.33761(3) 0.32015(4) 0.05890(2) 0.03870(18) Uani 1 1 d . . .
Cl1 Cl 0.1364(3) 0.4177(3) 0.02186(19) 0.0468(6) Uani 1 1 d . . .
Cl2 Cl 0.5521(3) 0.3016(6) 0.0829(2) 0.0808(15) Uani 1 1 d . . .

loop_
_atom_site_aniso_label
_atom_site_aniso_U_11
_atom_site_aniso_U_22
_atom_site_aniso_U_33
_atom_site_aniso_U_23
_atom_site_aniso_U_13
_atom_site_aniso_U_12
C1 0.033(5) 0.108(11) 0.040(6) -0.005(7) 0.008(4) -0.014(6)
C2 0.039(6) 0.146(17) 0.043(7) -0.003(8) 0.020(5) -0.004(7)
C3 0.036(5) 0.061(6) 0.033(5) -0.005(4) 0.013(4) -0.002(4)
C4 0.029(4) 0.050(5) 0.030(4) 0.003(4) 0.009(3) 0.001(4)
C5 0.035(4) 0.043(5) 0.031(4) -0.008(4) 0.011(3) -0.005(4)
C6 0.036(4) 0.032(4) 0.032(4) -0.005(3) 0.009(3) -0.001(3)
C7 0.037(4) 0.030(4) 0.056(6) -0.003(4) 0.022(4) -0.003(3)
C8 0.039(5) 0.046(5) 0.056(6) 0.006(5) 0.026(5) 0.009(4)
C9 0.042(5) 0.040(5) 0.061(7) -0.013(5) 0.020(5) -0.001(4)
C10 0.043(5) 0.029(4) 0.057(6) -0.011(4) 0.020(5) -0.006(4)
N1 0.029(4) 0.076(6) 0.034(4) -0.002(4) 0.006(3) -0.002(4)
N2 0.037(5) 0.105(9) 0.035(5) 0.001(5) 0.015(4) -0.005(5)
N3 0.032(4) 0.052(5) 0.032(4) -0.004(3) 0.012(3) -0.004(3)
N4 0.040(4) 0.040(4) 0.053(5) 0.003(4) 0.021(4) 0.003(3)
Hg1 0.0287(2) 0.0469(3) 0.0425(3) -0.00076(14) 0.01167(16) -0.00084(13)
Cl1 0.0423(12) 0.0427(12) 0.0532(14) -0.0060(11) 0.0036(10) 0.0132(10)
Cl2 0.0297(13) 0.164(5) 0.0510(18) -0.027(2) 0.0136(12) -0.0045(17)

loop_
_atom_type_symbol
_atom_type_description
_atom_type_scat_dispersion_real
_atom_type_scat_dispersion_imag
_atom_type_scat_source
C C 0.0033 0.0016 'International Tables Vol C Tables 4.2.6.8 and 6.1.1.4'
H H 0.0000 0.0000 'International Tables Vol C Tables 4.2.6.8 and 6.1.1.4'
N N 0.0061 0.0033 'International Tables Vol C Tables 4.2.6.8 and 6.1.1.4'
O O 0.0106 0.0060 'International Tables Vol C Tables 4.2.6.8 and 6.1.1.4'
Hg Hg -2.3894 9.2266 'International Tables Vol C Tables 4.2.6.8 and 6.1.1.4'
Cl Cl 0.1484 0.1585 'International Tables Vol C Tables 4.2.6.8 and 6.1.1.4'

loop_
_geom_angle_atom_site_label_1
_geom_angle_atom_site_label_2
_geom_angle_atom_site_label_3
_geom_angle
_geom_angle_site_symmetry_1
_geom_angle_site_symmetry_3
_geom_angle_publ_flag
C2 C1 N1 123.7(12) . . ?
C2 C1 H1 118.2 . . ?
N1 C1 H1 118.2 . . ?
N2 C2 C1 122.1(12) . . ?
N2 C2 H2 119.0 . . ?
C1 C2 H2 119.0 . . ?
N2 C3 C4 121.3(10) . . ?
N2 C3 H3 119.3 . . ?
C4 C3 H3 119.3 . . ?
N1 C4 N3 116.5(9) . . ?
N1 C4 C3 120.0(9) . . ?
N3 C4 C3 123.4(9) . . ?
N3 C5 C6 108.6(8) . . ?
N3 C5 H5A 110.0 . . ?
C6 C5 H5A 110.0 . . ?
N3 C5 H5B 110.0 . . ?
C6 C5 H5B 110.0 . . ?
H5A C5 H5B 108.4 . . ?
C7 C6 C10 117.0(9) . . ?
C7 C6 C5 122.6(8) . . ?
C10 C6 C5 120.3(9) . . ?
N4 C7 C6 123.3(9) . . ?
N4 C7 H7 118.4 . . ?
C6 C7 H7 118.4 . . ?
N4 C8 C9 122.8(10) . . ?
N4 C8 H8 118.6 . . ?
C9 C8 H8 118.6 . . ?
C8 C9 C10 118.6(9) . . ?
C8 C9 H9 120.7 . . ?
C10 C9 H9 120.7 . . ?
C9 C10 C6 120.0(9) . . ?
C9 C10 H10 120.0 . . ?
C6 C10 H10 120.0 . . ?
C1 N1 C4 115.8(10) . . ?
C3 N2 C2 117.0(11) . . ?
C4 N3 C5 121.2(8) . . ?
C4 N3 H3A 119.4 . . ?
C5 N3 H3A 119.4 . . ?
C7 N4 C8 118.3(9) . . ?
C7 N4 Hg1 122.1(7) . 3 ?
C8 N4 Hg1 119.1(7) . 3 ?
Cl2 Hg1 Cl1 161.54(16) . . ?
Cl2 Hg1 N4 108.6(3) . 3 ?
Cl1 Hg1 N4 89.9(2) . 3 ?

loop_
_geom_bond_atom_site_label_1
_geom_bond_atom_site_label_2
_geom_bond_distance
_geom_bond_site_symmetry_2
_geom_bond_publ_flag
C1 C2 1.331(19) . ?
C1 N1 1.335(14) . ?
C1 H1 0.9300 . ?
C2 N2 1.329(19) . ?
C2 H2 0.9300 . ?
C3 N2 1.320(13) . ?
C3 C4 1.418(14) . ?
C3 H3 0.9300 . ?
C4 N1 1.346(14) . ?
C4 N3 1.372(12) . ?
C5 N3 1.445(12) . ?
C5 C6 1.519(13) . ?
C5 H5A 0.9700 . ?
C5 H5B 0.9700 . ?
C6 C7 1.384(13) . ?
C6 C10 1.392(13) . ?
C7 N4 1.336(12) . ?
C7 H7 0.9300 . ?
C8 N4 1.340(14) . ?
C8 C9 1.362(15) . ?
C8 H8 0.9300 . ?
C9 C10 1.382(15) . ?
C9 H9 0.9300 . ?
C10 H10 0.9300 . ?
N3 H3A 0.8600 . ?
N4 Hg1 2.483(9) 3 ?
Hg1 Cl2 2.323(3) . ?
Hg1 Cl1 2.343(3) . ?
Hg1 N4 2.483(9) 3 ?

loop_
_geom_torsion_atom_site_label_1
_geom_torsion_atom_site_label_2
_geom_torsion_atom_site_label_3
_geom_torsion_atom_site_label_4
_geom_torsion
_geom_torsion_site_symmetry_1
_geom_torsion_site_symmetry_2
_geom_torsion_site_symmetry_3
_geom_torsion_site_symmetry_4
_geom_torsion_publ_flag
N1 C1 C2 N2 -3(3) . . . . ?
N2 C3 C4 N1 -0.5(19) . . . . ?
N2 C3 C4 N3 176.3(12) . . . . ?
N3 C5 C6 C7 -113.6(11) . . . . ?
N3 C5 C6 C10 69.2(12) . . . . ?
C10 C6 C7 N4 0.4(17) . . . . ?
C5 C6 C7 N4 -176.9(10) . . . . ?
N4 C8 C9 C10 0(2) . . . . ?
C8 C9 C10 C6 -2(2) . . . . ?
C7 C6 C10 C9 1.3(17) . . . . ?
C5 C6 C10 C9 178.6(11) . . . . ?
C2 C1 N1 C4 3(2) . . . . ?
N3 C4 N1 C1 -177.9(12) . . . . ?
C3 C4 N1 C1 -0.9(18) . . . . ?
C4 C3 N2 C2 0(2) . . . . ?
C1 C2 N2 C3 2(3) . . . . ?
N1 C4 N3 C5 165.4(10) . . . . ?
C3 C4 N3 C5 -11.5(16) . . . . ?
C6 C5 N3 C4 177.1(9) . . . . ?
C6 C7 N4 C8 -1.7(18) . . . . ?
C6 C7 N4 Hg1 -173.2(8) . . . 3 ?
C9 C8 N4 C7 1.2(19) . . . . ?
C9 C8 N4 Hg1 173.0(10) . . . 3 ?
